data_4348034
loop_
_publ_author_name
'Axelson, Jordan C.'
'Gonzalez, Miguel I.'
'Meihaus, Katie R.'
'Chang, Christopher J.'
'Long, Jeffrey R.'

_publ_section_title
;
 Synthesis and Characterization of a Tetrapodal NO4(4-) Ligand and Its
 Transition Metal Complexes.
;
_journal_issue 15
_journal_name_full 'Inorganic chemistry'
_journal_page_first 7527
_journal_page_last 7534
_journal_paper_doi 10.1021/acs.inorgchem.6b00908
_journal_volume 55
_journal_year 2016
_chemical_formula_moiety 'C13 H15 K2 N O11 Zn'
_chemical_formula_sum 'C13 H15 K2 N O11 Zn'
_chemical_formula_weight 504.84
_chemical_name_common jaa19
_chemical_name_systematic 'K2[(C13H9NO8)Zn(H2O)] 2(H2O)'
_space_group_crystal_system triclinic
_space_group_IT_number 2
_space_group_name_Hall '-P 1'
_space_group_name_H-M_alt 'P -1'
_atom_sites_solution_hydrogens mixed
_audit_creation_method SHELXL-2014/7
_cell_angle_alpha 81.810(3)
_cell_angle_beta 88.158(4)
_cell_angle_gamma 86.912(3)
_cell_formula_units_Z 2
_cell_length_a 7.5984(16)
_cell_length_b 10.346(2)
_cell_length_c 10.831(7)
_cell_measurement_reflns_used 5164
_cell_measurement_temperature 100(2)
_cell_measurement_theta_max 25.45
_cell_measurement_theta_min 2.69
_cell_volume 841.3(6)
_computing_cell_refinement 'Bruker APEX2 v. 2011.4'
_computing_data_collection 'Bruker APEX2 v. 2011.4'
_computing_data_reduction 'Bruker APEX2 v. 2011.4'
_computing_molecular_graphics DIAMOND
_computing_publication_material WinGX
_computing_structure_refinement 'SHELXL-2014/7 (Sheldrick, 2014)'
_computing_structure_solution SIR-2004
_diffrn_ambient_temperature 100(2)
_diffrn_detector_area_resol_mean 8.366
_diffrn_measured_fraction_theta_full 0.997
_diffrn_measured_fraction_theta_max 0.994
_diffrn_measurement_device_type 'Bruker APEX-I CCD'
_diffrn_measurement_method '\f and \w scans'
_diffrn_radiation_type MoK\a
_diffrn_radiation_wavelength 0.71073
_diffrn_reflns_av_R_equivalents 0.0262
_diffrn_reflns_av_unetI/netI 0.0289
_diffrn_reflns_Laue_measured_fraction_full 0.997
_diffrn_reflns_Laue_measured_fraction_max 0.994
_diffrn_reflns_limit_h_max 9
_diffrn_reflns_limit_h_min -9
_diffrn_reflns_limit_k_max 12
_diffrn_reflns_limit_k_min -12
_diffrn_reflns_limit_l_max 13
_diffrn_reflns_limit_l_min -13
_diffrn_reflns_number 21088
_diffrn_reflns_point_group_measured_fraction_full 0.997
_diffrn_reflns_point_group_measured_fraction_max 0.994
_diffrn_reflns_theta_full 25.000
_diffrn_reflns_theta_max 25.313
_diffrn_reflns_theta_min 1.900
_diffrn_source 'fine-focus sealed tube'
_exptl_absorpt_coefficient_mu 2.019
_exptl_absorpt_correction_T_max 0.855
_exptl_absorpt_correction_T_min 0.712
_exptl_absorpt_correction_type multi-scan
_exptl_absorpt_process_details
;
TWINABS-2012/1 (Bruker,2012) was used for absorption correction.
 
For component 1:
 wR2(int) was 0.0694 before and 0.0291 after correction.
 The Ratio of minimum to maximum transmission not present.
 The \l/2 correction factor is Not present
 
For component 2:
 wR2(int) was 0.0846 before and 0.0322 after correction.
 The Ratio of minimum to maximum transmission not present.
 The \l/2 correction factor is Not present

Final HKLF 4 output contains 21088 reflections, Rint = 0.0262
 (16796 with I > 3sig(I), Rint = 0.0254)
;
_exptl_crystal_colour colorless
_exptl_crystal_density_diffrn 1.977
_exptl_crystal_description block
_exptl_crystal_F_000 504
_exptl_crystal_size_max 0.180
_exptl_crystal_size_mid 0.160
_exptl_crystal_size_min 0.080
_refine_diff_density_max 0.726
_refine_diff_density_min -0.606
_refine_diff_density_rms 0.084
_refine_ls_extinction_method none
_refine_ls_goodness_of_fit_ref 1.073
_refine_ls_hydrogen_treatment constr
_refine_ls_matrix_type full
_refine_ls_number_parameters 276
_refine_ls_number_reflns 12504
_refine_ls_number_restraints 0
_refine_ls_restrained_S_all 1.073
_refine_ls_R_factor_all 0.0324
_refine_ls_R_factor_gt 0.0307
_refine_ls_shift/su_max 0.000
_refine_ls_shift/su_mean 0.000
_refine_ls_structure_factor_coef Fsqd
_refine_ls_weighting_details 'w=1/[\s^2^(Fo^2^)+(0.0356P)^2^+1.2899P] where P=(Fo^2^+2Fc^2^)/3'
_refine_ls_weighting_scheme calc
_refine_ls_wR_factor_gt 0.0788
_refine_ls_wR_factor_ref 0.0802
_reflns_Friedel_coverage 0.000
_reflns_number_gt 11855
_reflns_number_total 12504
_reflns_threshold_expression 'I > 2\s(I)'
_cod_data_source_file jaa19.cif
_cod_data_source_block shelx
_cod_database_code 4348034
_shelx_shelxl_version_number 2014/7
_shelx_space_group_comment
;
The symmetry employed for this shelxl refinement is uniquely defined
by the following loop, which should always be used as a source of
symmetry information in preference to the above space-group names.
They are only intended as comments.
;
_shelx_estimated_absorpt_t_min 0.713
_shelx_estimated_absorpt_t_max 0.855

loop_
_space_group_symop_operation_xyz
'x, y, z'
'-x, -y, -z'

loop_
_atom_site_label
_atom_site_type_symbol
_atom_site_fract_x
_atom_site_fract_y
_atom_site_fract_z
_atom_site_U_iso_or_equiv
_atom_site_adp_type
_atom_site_occupancy
_atom_site_site_symmetry_order
_atom_site_calc_flag
_atom_site_refinement_flags_posn
_atom_site_refinement_flags_adp
_atom_site_refinement_flags_occupancy
C1 C 0.6302(5) 1.2075(3) 0.7470(3) 0.0107(8) Uani 1 1 d . . .
C2 C 0.9559(5) 1.1487(3) 0.7731(3) 0.0100(8) Uani 1 1 d . . .
C3 C 0.8341(5) 0.6876(3) 0.7632(3) 0.0106(7) Uani 1 1 d . . .
C4 C 0.5032(5) 0.7490(3) 0.7622(3) 0.0106(8) Uani 1 1 d . . .
C5 C 0.8547(5) 1.3148(3) 0.5927(3) 0.0122(8) Uani 1 1 d . . .
H5A H 0.9662 1.3015 0.5470 0.018 Uiso 1 1 calc R U .
H5B H 0.8663 1.3833 0.6454 0.018 Uiso 1 1 calc R U .
H5C H 0.7606 1.3414 0.5332 0.018 Uiso 1 1 calc R U .
C6 C 0.8099(5) 1.1882(3) 0.6739(3) 0.0094(8) Uani 1 1 d . . .
C7 C 0.7821(5) 1.0786(3) 0.5954(3) 0.0097(8) Uani 1 1 d . . .
C8 C 0.7880(5) 1.0997(3) 0.4657(3) 0.0130(8) Uani 1 1 d . . .
H8 H 0.8186 1.1817 0.4215 0.016 Uiso 1 1 calc R U .
C9 C 0.7481(5) 0.9982(3) 0.4027(3) 0.0125(8) Uani 1 1 d . . .
H9 H 0.7481 1.0114 0.3141 0.015 Uiso 1 1 calc R U .
C10 C 0.7083(5) 0.8778(3) 0.4672(3) 0.0125(8) Uani 1 1 d . . .
H10 H 0.6812 0.8080 0.4240 0.015 Uiso 1 1 calc R U .
C11 C 0.7088(5) 0.8615(3) 0.5969(3) 0.0093(7) Uani 1 1 d . . .
C12 C 0.6712(5) 0.7304(3) 0.6776(3) 0.0095(8) Uani 1 1 d . . .
C13 C 0.6409(5) 0.6248(3) 0.5961(3) 0.0131(8) Uani 1 1 d . . .
H13A H 0.5410 0.6526 0.5420 0.020 Uiso 1 1 calc R U .
H13B H 0.6154 0.5429 0.6495 0.020 Uiso 1 1 calc R U .
H13C H 0.7469 0.6112 0.5447 0.020 Uiso 1 1 calc R U .
N1 N 0.7422(4) 0.9623(3) 0.6576(2) 0.0080(6) Uani 1 1 d . . .
O2 O 0.6005(3) 1.1220(2) 0.8429(2) 0.0118(5) Uani 1 1 d . . .
O1 O 0.9514(3) 1.0384(2) 0.8417(2) 0.0106(5) Uani 1 1 d . . .
O4 O 0.8700(3) 0.7588(2) 0.8435(2) 0.0121(6) Uani 1 1 d . . .
O3 O 0.5058(3) 0.8331(2) 0.8384(2) 0.0122(5) Uani 1 1 d . . .
O6 O 0.5289(4) 1.2997(2) 0.7084(2) 0.0179(6) Uani 1 1 d . . .
O5 O 1.0669(4) 1.2295(2) 0.7844(2) 0.0164(6) Uani 1 1 d . . .
O8 O 0.9179(4) 0.5841(2) 0.7483(2) 0.0164(6) Uani 1 1 d . . .
O7 O 0.3766(4) 0.6829(2) 0.7532(2) 0.0143(6) Uani 1 1 d . . .
O9 O 0.7087(4) 0.9098(2) 1.04509(19) 0.0120(5) Uani 1 1 d . . .
H9X H 0.5981 0.8932 1.0791 0.014 Uiso 1 1 d R U .
H9Y H 0.7923 0.8664 1.0759 0.014 Uiso 1 1 d R U .
O10 O 0.2628(8) 0.5864(5) 1.0612(5) 0.064(2) Uani 0.744(9) 1 d . . P
O10A O 0.1116(16) 0.5747(9) 1.0237(9) 0.018(4) Uani 0.256(9) 1 d . . P
O11 O 0.3693(7) 0.3970(4) 0.9538(3) 0.0672(13) Uani 1 1 d . . .
K1 K 0.17709(11) 0.82794(7) 0.94123(7) 0.01317(19) Uani 1 1 d . . .
K2 K 0.23675(18) 0.45655(11) 0.7246(2) 0.0154(5) Uani 0.703(6) 1 d . . P
K2A K 0.2337(4) 0.4542(3) 0.8053(7) 0.0228(15) Uani 0.297(6) 1 d . . P
Zn1 Zn 0.72581(6) 0.93383(4) 0.85273(3) 0.00917(12) Uani 1 1 d . . .

loop_
_atom_site_aniso_label
_atom_site_aniso_U_11
_atom_site_aniso_U_22
_atom_site_aniso_U_33
_atom_site_aniso_U_23
_atom_site_aniso_U_13
_atom_site_aniso_U_12
C1 0.011(2) 0.0104(17) 0.0123(17) -0.0054(13) -0.0009(15) -0.0033(15)
C2 0.012(2) 0.0110(16) 0.0073(15) -0.0037(12) 0.0019(14) 0.0021(16)
C3 0.0090(19) 0.0102(16) 0.0117(16) 0.0022(13) 0.0017(15) -0.0028(15)
C4 0.014(2) 0.0064(15) 0.0104(16) 0.0023(12) -0.0024(15) 0.0009(16)
C5 0.013(2) 0.0100(17) 0.0127(17) 0.0004(13) 0.0006(15) -0.0017(15)
C6 0.009(2) 0.0067(15) 0.0126(16) -0.0012(13) -0.0007(15) -0.0004(15)
C7 0.009(2) 0.0092(16) 0.0115(16) -0.0020(12) -0.0020(14) 0.0008(15)
C8 0.013(2) 0.0109(17) 0.0135(17) 0.0005(13) 0.0022(15) 0.0008(15)
C9 0.013(2) 0.0147(17) 0.0091(15) -0.0019(13) 0.0010(15) 0.0012(15)
C10 0.012(2) 0.0116(17) 0.0141(17) -0.0042(13) 0.0005(16) 0.0007(16)
C11 0.0059(19) 0.0102(16) 0.0119(16) -0.0023(13) -0.0012(14) 0.0002(15)
C12 0.012(2) 0.0075(16) 0.0089(16) 0.0001(12) 0.0011(15) -0.0011(15)
C13 0.016(2) 0.0115(17) 0.0124(17) -0.0033(13) -0.0029(15) -0.0011(16)
N1 0.0068(16) 0.0080(13) 0.0092(12) -0.0018(11) -0.0007(13) 0.0010(12)
O2 0.0120(14) 0.0099(11) 0.0132(12) -0.0007(9) 0.0022(11) -0.0012(11)
O1 0.0103(14) 0.0105(11) 0.0108(12) 0.0001(9) -0.0016(11) -0.0024(10)
O4 0.0140(15) 0.0104(11) 0.0127(12) -0.0044(9) -0.0037(11) 0.0005(11)
O3 0.0108(14) 0.0137(12) 0.0132(12) -0.0047(9) 0.0024(11) -0.0034(11)
O6 0.0131(15) 0.0128(12) 0.0255(14) 0.0031(10) 0.0010(12) 0.0039(11)
O5 0.0145(15) 0.0120(12) 0.0229(13) -0.0003(10) -0.0071(12) -0.0041(12)
O8 0.0160(16) 0.0120(12) 0.0219(13) -0.0064(10) -0.0039(11) 0.0046(11)
O7 0.0117(15) 0.0140(12) 0.0180(13) -0.0037(10) -0.0003(11) -0.0042(12)
O9 0.0077(14) 0.0163(12) 0.0113(11) 0.0005(10) 0.0005(11) -0.0010(10)
O10 0.038(4) 0.049(3) 0.087(4) 0.045(3) 0.020(3) 0.013(3)
O10A 0.017(8) 0.015(5) 0.018(5) 0.008(4) -0.001(5) 0.000(5)
O11 0.089(4) 0.056(2) 0.052(2) 0.0027(19) 0.007(2) 0.009(2)
K1 0.0132(4) 0.0136(4) 0.0128(4) -0.0022(3) 0.0001(3) -0.0006(3)
K2 0.0132(7) 0.0103(6) 0.0230(14) -0.0029(5) 0.0001(6) -0.0010(5)
K2A 0.0166(18) 0.0133(14) 0.039(4) -0.0033(14) -0.0009(16) -0.0033(12)
Zn1 0.0109(2) 0.00829(19) 0.00842(18) -0.00135(15) -0.00051(18) -0.00105(16)

loop_
_atom_type_symbol
_atom_type_description
_atom_type_scat_dispersion_real
_atom_type_scat_dispersion_imag
_atom_type_scat_source
C C 0.0033 0.0016 'International Tables Vol C Tables 4.2.6.8 and 6.1.1.4'
H H 0.0000 0.0000 'International Tables Vol C Tables 4.2.6.8 and 6.1.1.4'
N N 0.0061 0.0033 'International Tables Vol C Tables 4.2.6.8 and 6.1.1.4'
O O 0.0106 0.0060 'International Tables Vol C Tables 4.2.6.8 and 6.1.1.4'
K K 0.2009 0.2494 'International Tables Vol C Tables 4.2.6.8 and 6.1.1.4'
Zn Zn 0.2839 1.4301 'International Tables Vol C Tables 4.2.6.8 and 6.1.1.4'

loop_
_geom_angle_atom_site_label_1
_geom_angle_atom_site_label_2
_geom_angle_atom_site_label_3
_geom_angle
_geom_angle_site_symmetry_1
_geom_angle_site_symmetry_3
O6 C1 O2 125.1(3) . .
O6 C1 C6 118.6(3) . .
O2 C1 C6 116.2(3) . .
O5 C2 O1 122.9(3) . .
O5 C2 C6 118.0(3) . .
O1 C2 C6 119.0(3) . .
O5 C2 K1 87.93(19) . 2_677
O1 C2 K1 67.11(17) . 2_677
C6 C2 K1 113.9(2) . 2_677
O8 C3 O4 124.1(3) . .
O8 C3 C12 117.6(3) . .
O4 C3 C12 118.4(3) . .
O7 C4 O3 123.1(3) . .
O7 C4 C12 118.9(3) . .
O3 C4 C12 118.0(3) . .
O7 C4 K1 68.8(2) . .
O3 C4 K1 54.39(19) . .
C12 C4 K1 171.8(2) . .
C6 C5 H5A 109.5 . .
C6 C5 H5B 109.5 . .
H5A C5 H5B 109.5 . .
C6 C5 H5C 109.5 . .
H5A C5 H5C 109.5 . .
H5B C5 H5C 109.5 . .
C5 C6 C7 111.7(3) . .
C5 C6 C2 109.6(3) . .
C7 C6 C2 112.2(2) . .
C5 C6 C1 110.2(3) . .
C7 C6 C1 105.6(3) . .
C2 C6 C1 107.4(3) . .
N1 C7 C8 120.8(3) . .
N1 C7 C6 116.8(3) . .
C8 C7 C6 122.2(3) . .
C9 C8 C7 118.3(3) . .
C9 C8 H8 120.9 . .
C7 C8 H8 120.9 . .
C10 C9 C8 120.8(3) . .
C10 C9 H9 119.6 . .
C8 C9 H9 119.6 . .
C9 C10 C11 118.3(3) . .
C9 C10 H10 120.8 . .
C11 C10 H10 120.8 . .
N1 C11 C10 120.5(3) . .
N1 C11 C12 117.0(3) . .
C10 C11 C12 122.5(3) . .
C13 C12 C11 111.1(3) . .
C13 C12 C4 109.2(3) . .
C11 C12 C4 109.3(2) . .
C13 C12 C3 109.8(3) . .
C11 C12 C3 108.4(3) . .
C4 C12 C3 109.1(2) . .
C12 C13 H13A 109.5 . .
C12 C13 H13B 109.5 . .
H13A C13 H13B 109.5 . .
C12 C13 H13C 109.5 . .
H13A C13 H13C 109.5 . .
H13B C13 H13C 109.5 . .
C7 N1 C11 121.2(3) . .
C7 N1 Zn1 120.4(2) . .
C11 N1 Zn1 118.4(2) . .
C1 O2 Zn1 119.2(2) . .
C1 O2 K1 109.7(2) . 2_677
Zn1 O2 K1 88.80(8) . 2_677
C2 O1 Zn1 120.0(2) . .
C2 O1 K1 140.6(2) . 1_655
Zn1 O1 K1 96.03(8) . 1_655
C2 O1 K1 89.94(18) . 2_677
Zn1 O1 K1 90.77(8) . 2_677
K1 O1 K1 106.02(7) 1_655 2_677
C3 O4 Zn1 119.9(2) . .
C3 O4 K1 134.9(2) . 1_655
Zn1 O4 K1 97.17(9) . 1_655
C4 O3 Zn1 120.6(2) . .
C4 O3 K1 102.9(2) . .
Zn1 O3 K1 136.43(10) . .
C1 O6 K2 153.3(2) . 1_565
C1 O6 K2A 138.1(3) . 1_565
K2 O6 K2A 17.09(9) 1_565 1_565
C2 O5 K2 156.0(2) . 1_665
C2 O5 K2A 164.5(2) . 1_665
K2 O5 K2A 18.29(11) 1_665 1_665
C3 O8 K2 147.9(3) . 1_655
C3 O8 K2A 140.5(3) . 1_655
K2 O8 K2A 18.39(11) 1_655 1_655
C4 O7 K2A 147.9(2) . .
C4 O7 K2 151.6(2) . .
K2A O7 K2 18.81(12) . .
C4 O7 K1 89.0(2) . .
K2A O7 K1 99.50(15) . .
K2 O7 K1 113.48(10) . .
Zn1 O9 K1 93.33(8) . 2_677
Zn1 O9 H9X 115.2 . .
K1 O9 H9X 114.8 2_677 .
Zn1 O9 H9Y 111.6 . .
K1 O9 H9Y 100.1 2_677 .
H9X O9 H9Y 118.2 . .
O10A O10 K1 77.0(5) . .
O10A O10 K2A 62.9(6) . .
K1 O10 K2A 92.08(17) . .
O10 O10A K1 76.3(5) . .
O10 O10A K2A 94.8(6) . .
K1 O10A K2A 100.0(3) . .
O10 O10A K2A 125.3(6) . 2_567
K1 O10A K2A 112.5(3) . 2_567
K2A O10A K2A 132.4(4) . 2_567
K2A O11 K2 11.33(14) . .
O3 K1 O10 88.44(13) . .
O3 K1 O10A 107.6(2) . .
O10 K1 O10A 26.7(2) . .
O3 K1 O4 128.88(8) . 1_455
O10 K1 O4 95.31(16) . 1_455
O10A K1 O4 68.9(2) . 1_455
O3 K1 O1 113.74(7) . 1_455
O10 K1 O1 156.37(14) . 1_455
O10A K1 O1 130.8(3) . 1_455
O4 K1 O1 64.85(7) 1_455 1_455
O3 K1 O9 74.81(7) . 2_677
O10 K1 O9 134.77(16) . 2_677
O10A K1 O9 157.1(2) . 2_677
O4 K1 O9 128.00(7) 1_455 2_677
O1 K1 O9 63.15(7) 1_455 2_677
O3 K1 O1 126.07(8) . 2_677
O10 K1 O1 100.14(13) . 2_677
O10A K1 O1 102.1(2) . 2_677
O4 K1 O1 103.42(8) 1_455 2_677
O1 K1 O1 73.98(7) 1_455 2_677
O9 K1 O1 61.57(7) 2_677 2_677
O3 K1 O7 44.89(7) . .
O10 K1 O7 73.61(13) . .
O10A K1 O7 77.1(2) . .
O4 K1 O7 87.54(8) 1_455 .
O1 K1 O7 115.82(7) 1_455 .
O9 K1 O7 115.37(7) 2_677 .
O1 K1 O7 167.99(7) 2_677 .
O3 K1 O2 77.51(8) . 2_677
O10 K1 O2 75.83(16) . 2_677
O10A K1 O2 98.1(2) . 2_677
O4 K1 O2 152.53(8) 1_455 2_677
O1 K1 O2 115.49(7) 1_455 2_677
O9 K1 O2 59.76(6) 2_677 2_677
O1 K1 O2 54.24(7) 2_677 2_677
O7 K1 O2 113.82(7) . 2_677
O3 K1 C4 22.70(8) . .
O10 K1 C4 80.97(13) . .
O10A K1 C4 92.8(2) . .
O4 K1 C4 107.94(9) 1_455 .
O1 K1 C4 116.25(8) 1_455 .
O9 K1 C4 95.08(8) 2_677 .
O1 K1 C4 148.39(9) 2_677 .
O7 K1 C4 22.21(8) . .
O2 K1 C4 96.45(9) 2_677 .
O3 K1 C2 129.95(9) . 2_677
O10 K1 C2 77.77(13) . 2_677
O10A K1 C2 79.8(2) . 2_677
O4 K1 C2 100.42(9) 1_455 2_677
O1 K1 C2 92.70(8) 1_455 2_677
O9 K1 C2 81.65(8) 2_677 2_677
O1 K1 C2 22.95(7) 2_677 2_677
O7 K1 C2 150.89(7) . 2_677
O2 K1 C2 52.53(9) 2_677 2_677
C4 K1 C2 145.84(9) . 2_677
O3 K1 Zn1 138.78(6) . 1_455
O10 K1 Zn1 122.64(14) . 1_455
O10A K1 Zn1 96.7(2) . 1_455
O4 K1 Zn1 34.32(5) 1_455 1_455
O1 K1 Zn1 34.19(5) 1_455 1_455
O9 K1 Zn1 95.30(5) 2_677 1_455
O1 K1 Zn1 78.21(5) 2_677 1_455
O7 K1 Zn1 113.79(6) . 1_455
O2 K1 Zn1 132.15(5) 2_677 1_455
C4 K1 Zn1 127.96(7) . 1_455
C2 K1 Zn1 86.16(7) 2_677 1_455
K2A K2 O7 77.5(2) . .
K2A K2 O11 26.0(2) . .
O7 K2 O11 78.94(12) . .
K2A K2 O6 97.5(2) . 1_545
O7 K2 O6 101.35(9) . 1_545
O11 K2 O6 71.88(11) . 1_545
K2A K2 O8 81.6(2) . 1_455
O7 K2 O8 86.12(9) . 1_455
O11 K2 O8 107.58(13) . 1_455
O6 K2 O8 172.14(10) 1_545 1_455
K2A K2 O5 82.1(2) . 1_445
O7 K2 O5 159.24(13) . 1_445
O11 K2 O5 84.50(12) . 1_445
O6 K2 O5 85.11(8) 1_545 1_445
O8 K2 O5 87.03(9) 1_455 1_445
K2A K2 K1 54.4(2) . .
O7 K2 K1 35.48(6) . .
O11 K2 K1 69.86(9) . .
O6 K2 K1 126.35(8) 1_545 .
O8 K2 K1 59.26(6) 1_455 .
O5 K2 K1 126.07(9) 1_445 .
K2 K2A O11 142.7(4) . .
K2 K2A O7 83.7(3) . .
O11 K2A O7 95.2(2) . .
K2 K2A O8 80.0(3) . 1_455
O11 K2A O8 137.3(3) . 1_455
O7 K2A O8 86.81(12) . 1_455
K2 K2A O5 79.6(3) . 1_445
O11 K2A O5 100.5(2) . 1_445
O7 K2A O5 162.8(3) . 1_445
O8 K2A O5 86.40(13) 1_455 1_445
K2 K2A O10A 148.6(3) . .
O11 K2A O10A 65.9(3) . .
O7 K2A O10A 79.9(2) . .
O8 K2A O10A 72.6(2) 1_455 .
O5 K2A O10A 113.0(3) 1_445 .
K2 K2A O6 65.4(3) . 1_545
O11 K2A O6 77.72(16) . 1_545
O7 K2A O6 96.41(15) . 1_545
O8 K2A O6 144.6(3) 1_455 1_545
O5 K2A O6 80.26(13) 1_445 1_545
O10A K2A O6 142.7(3) . 1_545
K2 K2A O10A 124.8(4) . 2_567
O11 K2A O10A 87.9(3) . 2_567
O7 K2A O10A 120.2(2) . 2_567
O8 K2A O10A 55.56(19) 1_455 2_567
O5 K2A O10A 67.8(2) 1_445 2_567
O10A K2A O10A 47.6(4) . 2_567
O6 K2A O10A 141.9(2) 1_545 2_567
K2 K2A O10 153.2(3) . .
O11 K2A O10 49.6(2) . .
O7 K2A O10 70.15(15) . .
O8 K2A O10 92.39(17) 1_455 .
O5 K2A O10 125.9(2) 1_445 .
O10A K2A O10 22.3(2) . .
O6 K2A O10 121.95(19) 1_545 .
O10A K2A O10 67.5(3) 2_567 .
K2 K2A K1 116.2(2) . .
O11 K2A K1 85.6(2) . .
O7 K2A K1 43.54(9) . .
O8 K2A K1 66.95(9) 1_455 .
O5 K2A K1 144.36(16) 1_445 .
O10A K2A K1 38.13(19) . .
O6 K2A K1 134.98(12) 1_545 .
O10A K2A K1 77.5(2) 2_567 .
O10 K2A K1 38.67(8) . .
K2 K2A K1 119.3(3) . 2_567
O11 K2A K1 78.5(2) . 2_567
O7 K2A K1 149.36(19) . 2_567
O8 K2A K1 78.54(11) 1_455 2_567
O5 K2A K1 43.16(10) 1_445 2_567
O10A K2A K1 70.1(2) . 2_567
O6 K2A K1 111.14(9) 1_545 2_567
O10A K2A K1 30.79(17) 2_567 2_567
O10 K2A K1 83.61(16) . 2_567
K1 K2A K1 105.83(12) . 2_567
O3 Zn1 O9 93.19(10) . .
O3 Zn1 O1 172.36(8) . .
O9 Zn1 O1 94.45(10) . .
O3 Zn1 O4 86.92(10) . .
O9 Zn1 O4 94.85(9) . .
O1 Zn1 O4 92.22(10) . .
O3 Zn1 N1 87.30(11) . .
O9 Zn1 N1 178.83(9) . .
O1 Zn1 N1 85.07(11) . .
O4 Zn1 N1 86.24(9) . .
O3 Zn1 O2 97.47(10) . .
O9 Zn1 O2 90.83(9) . .
O1 Zn1 O2 82.64(9) . .
O4 Zn1 O2 172.63(10) . .
N1 Zn1 O2 88.05(9) . .
O3 Zn1 K1 132.31(6) . 1_655
O9 Zn1 K1 77.36(8) . 1_655
O1 Zn1 K1 49.78(6) . 1_655
O4 Zn1 K1 48.51(7) . 1_655
N1 Zn1 K1 103.08(8) . 1_655
O2 Zn1 K1 128.83(7) . 1_655
O3 Zn1 K1 131.14(6) . 2_677
O9 Zn1 K1 52.53(7) . 2_677
O1 Zn1 K1 54.95(6) . 2_677
O4 Zn1 K1 124.66(7) . 2_677
N1 Zn1 K1 126.43(8) . 2_677
O2 Zn1 K1 56.09(7) . 2_677
K1 Zn1 K1 78.67(2) 1_655 2_677

loop_
_geom_bond_atom_site_label_1
_geom_bond_atom_site_label_2
_geom_bond_distance
_geom_bond_site_symmetry_2
C1 O6 1.227(4) .
C1 O2 1.287(4) .
C1 C6 1.574(5) .
C2 O5 1.240(5) .
C2 O1 1.272(4) .
C2 C6 1.567(5) .
C2 K1 3.262(4) 2_677
C3 O8 1.243(4) .
C3 O4 1.263(4) .
C3 C12 1.576(5) .
C4 O7 1.225(5) .
C4 O3 1.283(4) .
C4 C12 1.566(5) .
C4 K1 3.239(4) .
C5 C6 1.519(4) .
C5 H5A 0.9800 .
C5 H5B 0.9800 .
C5 H5C 0.9800 .
C6 C7 1.538(4) .
C7 N1 1.338(4) .
C7 C8 1.390(5) .
C8 C9 1.382(5) .
C8 H8 0.9500 .
C9 C10 1.382(5) .
C9 H9 0.9500 .
C10 C11 1.392(5) .
C10 H10 0.9500 .
C11 N1 1.348(4) .
C11 C12 1.541(4) .
C12 C13 1.530(4) .
C13 H13A 0.9800 .
C13 H13B 0.9800 .
C13 H13C 0.9800 .
N1 Zn1 2.092(3) .
O2 Zn1 2.111(2) .
O2 K1 3.047(3) 2_677
O1 Zn1 2.067(3) .
O1 K1 2.809(2) 1_655
O1 K1 3.005(3) 2_677
O4 Zn1 2.079(2) .
O4 K1 2.762(3) 1_655
O3 Zn1 2.039(3) .
O3 K1 2.702(3) .
O6 K2 2.694(3) 1_565
O6 K2A 2.938(5) 1_565
O5 K2 2.728(3) 1_665
O5 K2A 2.748(4) 1_665
O8 K2 2.719(3) 1_655
O8 K2A 2.731(4) 1_655
O7 K2A 2.636(4) .
O7 K2 2.684(3) .
O7 K1 3.021(3) .
O9 Zn1 2.063(2) .
O9 K1 2.918(3) 2_677
O9 H9X 0.9213 .
O9 H9Y 0.8104 .
O10 O10A 1.249(12) .
O10 K1 2.704(4) .
O10 K2A 3.279(9) .
O10A K1 2.712(9) .
O10A K2A 2.930(12) .
O10A K2A 3.165(12) 2_567
O11 K2A 1.941(7) .
O11 K2 2.686(5) .
K1 O4 2.762(3) 1_455
K1 O1 2.809(2) 1_455
K1 O9 2.918(3) 2_677
K1 O1 3.005(3) 2_677
K1 O2 3.047(3) 2_677
K1 C2 3.262(4) 2_677
K1 Zn1 3.6585(11) 1_455
K2 K2A 0.871(5) .
K2 O6 2.694(3) 1_545
K2 O8 2.719(3) 1_455
K2 O5 2.728(3) 1_445
K2A O8 2.731(4) 1_455
K2A O5 2.748(4) 1_445
K2A O6 2.938(5) 1_545
K2A O10A 3.165(12) 2_567
K2A K1 4.894(5) 2_567
Zn1 K1 3.6585(11) 1_655
Zn1 K1 3.6700(13) 2_677
